data_1543474
loop_
_publ_author_name
'Boulhaoua, Mohammed'
'Essaghouani, Abdelhanine'
'Benchidmi, Mohammed'
'Essassi, El Mokhtar'
'Mague, Joel T.'

_publ_section_title
;
 1-(5-Nitro-1<i>H</i>-indazol-1-yl)ethanone
;
_journal_coeditor_code ZQ4008
_journal_issue 6
_journal_name_full IUCrData
_journal_page_first x160939
_journal_paper_doi 10.1107/S2414314616009391
_journal_volume 1
_journal_year 2016
_chemical_formula_iupac 'C9 H7 N3 O3'
_chemical_formula_moiety 'C9 H7 N3 O3'
_chemical_formula_sum 'C9 H7 N3 O3'
_chemical_formula_weight 205.18
_chemical_name_systematic
;
1-(5-Nitro-1<i>H</i>-indazol-1-yl)ethanone
;
_space_group_crystal_system triclinic
_space_group_IT_number 2
_space_group_name_Hall '-P 1'
_space_group_name_H-M_alt 'P -1'
_symmetry_space_group_name_Hall '-P 1'
_symmetry_space_group_name_H-M 'P -1'
_atom_sites_solution_hydrogens difmap
_audit_creation_method SHELXL-2014/7
_cell_angle_alpha 113.0200(10)
_cell_angle_beta 91.404(2)
_cell_angle_gamma 118.350(2)
_cell_formula_units_Z 2
_cell_length_a 7.6004(3)
_cell_length_b 7.9200(3)
_cell_length_c 9.3621(3)
_cell_measurement_reflns_used 2667
_cell_measurement_temperature 150(2)
_cell_measurement_theta_max 72.2857
_cell_measurement_theta_min 5.3157
_cell_volume 440.83(3)
_computing_cell_refinement
;
<i>SAINT</i> (Bruker, 2016)
;
_computing_data_collection
;
<i>APEX3</i> (Bruker, 2016)
;
_computing_data_reduction
;
<i>SAINT</i> (Bruker, 2016)
;
_computing_molecular_graphics
;
<i>DIAMOND</i> (Brandenburg & Putz, 2012)
;
_computing_publication_material
;
<i>SHELXTL</i> (Sheldrick, 2008)
;
_computing_structure_refinement
;
<i>SHELXL2014/7</i> (Sheldrick, 2015<i>b</i>)
;
_computing_structure_solution
;
<i>SHELXT</i> (Sheldrick, 2015<i>a</i>)
;
_diffrn_ambient_temperature 150(2)
_diffrn_detector_area_resol_mean 10.4167
_diffrn_measured_fraction_theta_full 0.952
_diffrn_measured_fraction_theta_max 0.943
_diffrn_measurement_device_type 'Bruker D8 VENTURE PHOTON 100 CMOS'
_diffrn_measurement_method '\w scans'
_diffrn_radiation_monochromator mirror
_diffrn_radiation_type CuK\a
_diffrn_radiation_wavelength 1.54178
_diffrn_reflns_av_R_equivalents 0.0170
_diffrn_reflns_limit_h_max 9
_diffrn_reflns_limit_h_min -9
_diffrn_reflns_limit_k_max 9
_diffrn_reflns_limit_k_min -9
_diffrn_reflns_limit_l_max 11
_diffrn_reflns_limit_l_min -11
_diffrn_reflns_number 3385
_diffrn_reflns_theta_full 70.000
_diffrn_reflns_theta_max 72.278
_diffrn_reflns_theta_min 5.315
_exptl_absorpt_coefficient_mu 1.018
_exptl_absorpt_correction_T_max 0.96
_exptl_absorpt_correction_T_min 0.84
_exptl_absorpt_correction_type multi-scan
_exptl_absorpt_process_details
;
(<i>SADABS</i>; Bruker, 2016)
;
_exptl_crystal_colour colourless
_exptl_crystal_density_diffrn 1.546
_exptl_crystal_density_method 'not measured'
_exptl_crystal_description 'thick plate'
_exptl_crystal_F_000 212
_exptl_crystal_size_max 0.266
_exptl_crystal_size_mid 0.205
_exptl_crystal_size_min 0.038
_refine_diff_density_max 0.303
_refine_diff_density_min -0.218
_refine_ls_extinction_coef 0.043(5)
_refine_ls_extinction_expression Fc^*^=kFc[1+0.001xFc^2^\l^3^/sin(2\q)]^-1/4^
_refine_ls_extinction_method
;
<i>SHELXL 2014/7</i> (Sheldrick, 2015<i>b</i>)
;
_refine_ls_goodness_of_fit_ref 1.068
_refine_ls_hydrogen_treatment refall
_refine_ls_matrix_type full
_refine_ls_number_parameters 165
_refine_ls_number_reflns 1641
_refine_ls_number_restraints 0
_refine_ls_restrained_S_all 1.068
_refine_ls_R_factor_all 0.0423
_refine_ls_R_factor_gt 0.0381
_refine_ls_shift/su_max 0.000
_refine_ls_shift/su_mean 0.000
_refine_ls_structure_factor_coef Fsqd
_refine_ls_weighting_details 'w=1/[\s^2^(Fo^2^)+(0.0655P)^2^+0.0862P] where P=(Fo^2^+2Fc^2^)/3'
_refine_ls_weighting_scheme calc
_refine_ls_wR_factor_gt 0.1002
_refine_ls_wR_factor_ref 0.1045
_reflns_number_gt 1456
_reflns_number_total 1641
_reflns_threshold_expression 'I > 2\s(I)'
_cod_data_source_file zq4008sup1.cif
_cod_data_source_block I
_cod_database_code 1543474
_shelx_space_group_comment
;
The symmetry employed for this shelxl refinement is uniquely defined
by the following loop, which should always be used as a source of
symmetry information in preference to the above space-group names.
They are only intended as comments.
;
_shelx_estimated_absorpt_t_min 0.773
_shelx_estimated_absorpt_t_max 0.962

loop_
_space_group_symop_operation_xyz
'x, y, z'
'-x, -y, -z'

loop_
_atom_site_type_symbol
_atom_site_label
_atom_site_fract_x
_atom_site_fract_y
_atom_site_fract_z
_atom_site_U_iso_or_equiv
_atom_site_adp_type
_atom_site_calc_flag
_atom_site_occupancy
O O1 0.31174(15) 0.75516(16) 0.38055(12) 0.0335(3) Uani d 1
O O2 0.94598(19) 0.7555(2) 0.94836(13) 0.0440(3) Uani d 1
O O3 1.17589(18) 0.7624(2) 0.81538(15) 0.0462(3) Uani d 1
N N1 0.59744(16) 0.74735(18) 0.33098(13) 0.0255(3) Uani d 1
N N2 0.71515(18) 0.72440(19) 0.22162(13) 0.0290(3) Uani d 1
N N3 1.01405(19) 0.75853(19) 0.83144(14) 0.0326(3) Uani d 1
C C1 0.8605(2) 0.7163(2) 0.28973(16) 0.0286(3) Uani d 1
H H1 0.957(3) 0.697(3) 0.231(2) 0.035(4) Uiso d 1
C C2 0.8463(2) 0.7338(2) 0.44671(15) 0.0250(3) Uani d 1
C C3 0.9618(2) 0.7351(2) 0.56515(16) 0.0270(3) Uani d 1
H H3 1.085(3) 0.724(3) 0.549(2) 0.045(5) Uiso d 1
C C4 0.8964(2) 0.7563(2) 0.70377(16) 0.0272(3) Uani d 1
C C5 0.7242(2) 0.7752(2) 0.72875(16) 0.0285(3) Uani d 1
H H5 0.684(3) 0.786(3) 0.829(2) 0.039(5) Uiso d 1
C C6 0.6096(2) 0.7744(2) 0.61171(16) 0.0271(3) Uani d 1
H H6 0.485(3) 0.784(3) 0.6265(19) 0.026(4) Uiso d 1
C C7 0.6741(2) 0.75373(19) 0.47014(15) 0.0236(3) Uani d 1
C C8 0.4213(2) 0.7508(2) 0.28895(16) 0.0268(3) Uani d 1
C C9 0.3841(2) 0.7473(3) 0.12989(17) 0.0326(4) Uani d 1
H H9A 0.366(3) 0.618(3) 0.043(2) 0.050(5) Uiso d 1
H H9B 0.499(3) 0.865(3) 0.126(2) 0.040(5) Uiso d 1
H H9C 0.258(3) 0.750(3) 0.113(2) 0.043(5) Uiso d 1

loop_
_atom_site_aniso_label
_atom_site_aniso_U_11
_atom_site_aniso_U_22
_atom_site_aniso_U_33
_atom_site_aniso_U_12
_atom_site_aniso_U_13
_atom_site_aniso_U_23
O1 0.0311(5) 0.0428(6) 0.0336(5) 0.0228(5) 0.0142(4) 0.0190(5)
O2 0.0520(7) 0.0565(7) 0.0307(6) 0.0286(6) 0.0132(5) 0.0264(5)
O3 0.0394(6) 0.0649(8) 0.0470(7) 0.0302(6) 0.0103(5) 0.0335(6)
N1 0.0258(6) 0.0300(6) 0.0226(5) 0.0162(5) 0.0090(4) 0.0117(4)
N2 0.0299(6) 0.0354(6) 0.0245(6) 0.0193(5) 0.0135(5) 0.0133(5)
N3 0.0335(7) 0.0320(6) 0.0296(6) 0.0144(5) 0.0047(5) 0.0156(5)
C1 0.0285(7) 0.0352(7) 0.0259(6) 0.0195(6) 0.0125(5) 0.0139(6)
C2 0.0248(6) 0.0253(6) 0.0245(6) 0.0132(5) 0.0086(5) 0.0108(5)
C3 0.0262(6) 0.0263(6) 0.0285(7) 0.0137(6) 0.0081(5) 0.0128(5)
C4 0.0292(7) 0.0254(6) 0.0243(6) 0.0120(6) 0.0054(5) 0.0121(5)
C5 0.0305(7) 0.0271(7) 0.0241(6) 0.0127(6) 0.0097(5) 0.0114(5)
C6 0.0272(7) 0.0267(6) 0.0257(7) 0.0135(6) 0.0105(5) 0.0110(5)
C7 0.0248(6) 0.0221(6) 0.0219(6) 0.0115(5) 0.0072(5) 0.0092(5)
C8 0.0243(6) 0.0262(6) 0.0280(7) 0.0134(6) 0.0065(5) 0.0104(5)
C9 0.0331(7) 0.0410(8) 0.0279(7) 0.0217(7) 0.0088(6) 0.0166(6)

loop_
_atom_type_symbol
_atom_type_description
_atom_type_scat_dispersion_real
_atom_type_scat_dispersion_imag
_atom_type_scat_source
C C 0.0181 0.0091 'International Tables Vol C Tables 4.2.6.8 and 6.1.1.4'
H H 0.0000 0.0000 'International Tables Vol C Tables 4.2.6.8 and 6.1.1.4'
N N 0.0311 0.0180 'International Tables Vol C Tables 4.2.6.8 and 6.1.1.4'
O O 0.0492 0.0322 'International Tables Vol C Tables 4.2.6.8 and 6.1.1.4'

loop_
_geom_angle_atom_site_label_1
_geom_angle_atom_site_label_2
_geom_angle_atom_site_label_3
_geom_angle
C7 N1 N2 111.10(10)
C7 N1 C8 129.03(11)
N2 N1 C8 119.79(11)
C1 N2 N1 106.12(11)
O2 N3 O3 123.36(13)
O2 N3 C4 118.42(12)
O3 N3 C4 118.21(12)
N2 C1 C2 111.95(12)
N2 C1 H1 119.0(11)
C2 C1 H1 129.0(11)
C3 C2 C7 120.90(12)
C3 C2 C1 133.98(13)
C7 C2 C1 105.12(12)
C4 C3 C2 116.08(13)
C4 C3 H3 123.1(12)
C2 C3 H3 120.8(12)
C3 C4 C5 123.74(13)
C3 C4 N3 117.76(13)
C5 C4 N3 118.51(12)
C6 C5 C4 120.29(12)
C6 C5 H5 120.1(11)
C4 C5 H5 119.6(11)
C5 C6 C7 116.86(13)
C5 C6 H6 121.2(9)
C7 C6 H6 121.9(9)
N1 C7 C6 132.17(12)
N1 C7 C2 105.71(11)
C6 C7 C2 122.12(13)
O1 C8 N1 119.14(12)
O1 C8 C9 125.17(13)
N1 C8 C9 115.70(12)
C8 C9 H9A 111.2(12)
C8 C9 H9B 110.3(11)
H9A C9 H9B 106.8(16)
C8 C9 H9C 108.4(11)
H9A C9 H9C 108.9(16)
H9B C9 H9C 111.3(16)

loop_
_geom_bond_atom_site_label_1
_geom_bond_atom_site_label_2
_geom_bond_distance
O1 C8 1.2119(17)
O2 N3 1.2259(16)
O3 N3 1.2302(18)
N1 C7 1.3866(16)
N1 N2 1.3912(15)
N1 C8 1.4020(17)
N2 C1 1.3018(19)
N3 C4 1.4646(17)
C1 C2 1.4331(18)
C1 H1 0.962(18)
C2 C3 1.3915(19)
C2 C7 1.4032(19)
C3 C4 1.3787(18)
C3 H3 0.99(2)
C4 C5 1.401(2)
C5 C6 1.379(2)
C5 H5 0.981(18)
C6 C7 1.4005(17)
C6 H6 0.994(18)
C8 C9 1.4959(19)
C9 H9A 0.97(2)
C9 H9B 0.941(19)
C9 H9C 0.98(2)

loop_
_geom_hbond_atom_site_label_D
_geom_hbond_atom_site_label_H
_geom_hbond_atom_site_label_A
_geom_hbond_site_symmetry_A
_geom_hbond_distance_DH
_geom_hbond_distance_HA
_geom_hbond_distance_DA
_geom_hbond_angle_DHA
C3 H3 O1 1_655 0.99(2) 2.36(2) 3.1816(17) 140.0(16)

loop_
_geom_torsion_atom_site_label_1
_geom_torsion_atom_site_label_2
_geom_torsion_atom_site_label_3
_geom_torsion_atom_site_label_4
_geom_torsion
C7 N1 N2 C1 0.09(15)
C8 N1 N2 C1 -177.03(12)
N1 N2 C1 C2 -0.08(16)
N2 C1 C2 C3 -179.60(14)
N2 C1 C2 C7 0.05(16)
C7 C2 C3 C4 0.16(19)
C1 C2 C3 C4 179.76(14)
C2 C3 C4 C5 0.2(2)
C2 C3 C4 N3 -179.96(11)
O2 N3 C4 C3 -172.80(12)
O3 N3 C4 C3 6.87(19)
O2 N3 C4 C5 7.06(19)
O3 N3 C4 C5 -173.27(13)
C3 C4 C5 C6 -0.3(2)
N3 C4 C5 C6 179.82(11)
C4 C5 C6 C7 0.1(2)
N2 N1 C7 C6 -179.93(13)
C8 N1 C7 C6 -3.1(2)
N2 N1 C7 C2 -0.06(14)
C8 N1 C7 C2 176.72(12)
C5 C6 C7 N1 -179.88(13)
C5 C6 C7 C2 0.27(19)
C3 C2 C7 N1 179.71(11)
C1 C2 C7 N1 0.01(14)
C3 C2 C7 C6 -0.4(2)
C1 C2 C7 C6 179.89(12)
C7 N1 C8 O1 -1.8(2)
N2 N1 C8 O1 174.72(11)
C7 N1 C8 C9 178.53(12)
N2 N1 C8 C9 -4.93(18)

_cod_database_fobs_code 1543474
